data_7210638
loop_
_publ_author_name
'Zhou, Jianliang'
'Wang, Yuanyuan'
'Qin, Ling'
'Zhang, Mingdao'
'Yang, Qingxiang'
'Zheng, Hegen'

_publ_section_title
;
 Syntheses, characterizations and properties of five new metal--organic
 complexes based on flexible ligand 4,4&#x2032;-(phenylazanediyl)dibenzoic
 acid
;
_journal_issue 3
_journal_name_full CrystEngComm
_journal_page_first 616
_journal_paper_doi 10.1039/c2ce26521d
_journal_volume 15
_journal_year 2013
_chemical_formula_moiety 'C38 H27 N5 O4 Zn'
_chemical_formula_sum 'C38 H27 N5 O4 Zn'
_chemical_formula_weight 683.02
_chemical_name_systematic
;
?
;
_space_group_IT_number 14
_symmetry_cell_setting monoclinic
_symmetry_space_group_name_Hall '-P 2yn'
_symmetry_space_group_name_H-M 'P 1 21/n 1'
_atom_sites_solution_hydrogens geom
_atom_sites_solution_primary direct
_atom_sites_solution_secondary difmap
_audit_creation_method SHELXL-97
_cell_angle_alpha 90.00
_cell_angle_beta 99.959(4)
_cell_angle_gamma 90.00
_cell_formula_units_Z 4
_cell_length_a 11.972(3)
_cell_length_b 12.043(4)
_cell_length_c 27.792(8)
_cell_measurement_reflns_used 5374
_cell_measurement_temperature 296(2)
_cell_measurement_theta_max 26.8245
_cell_measurement_theta_min 2.428
_cell_volume 3947(2)
_computing_structure_refinement 'SHELXL-97 (Sheldrick, 1997)'
_computing_structure_solution 'SHELXS-97 (Sheldrick, 1990)'
_diffrn_ambient_temperature 296(2)
_diffrn_measured_fraction_theta_full 0.996
_diffrn_measured_fraction_theta_max 0.996
_diffrn_radiation_monochromator graphite
_diffrn_radiation_source 'fine-focus sealed tube'
_diffrn_radiation_type MoK\a
_diffrn_radiation_wavelength 0.71073
_diffrn_reflns_av_R_equivalents 0.1043
_diffrn_reflns_av_sigmaI/netI 0.1263
_diffrn_reflns_limit_h_max 14
_diffrn_reflns_limit_h_min -14
_diffrn_reflns_limit_k_max 10
_diffrn_reflns_limit_k_min -14
_diffrn_reflns_limit_l_max 33
_diffrn_reflns_limit_l_min -33
_diffrn_reflns_number 26485
_diffrn_reflns_theta_full 25.00
_diffrn_reflns_theta_max 25.00
_diffrn_reflns_theta_min 1.49
_exptl_absorpt_coefficient_mu 0.663
_exptl_absorpt_correction_T_max 0.864
_exptl_absorpt_correction_T_min 0.831
_exptl_absorpt_correction_type multi-scan
_exptl_crystal_density_diffrn 1.150
_exptl_crystal_density_method 'not measured'
_exptl_crystal_F_000 1408
_exptl_crystal_size_max 0.28
_exptl_crystal_size_mid 0.24
_exptl_crystal_size_min 0.22
_platon_squeeze_details
;
;
_refine_diff_density_max 1.182
_refine_diff_density_min -1.213
_refine_diff_density_rms 0.108
_refine_ls_extinction_method none
_refine_ls_goodness_of_fit_ref 1.079
_refine_ls_hydrogen_treatment constr
_refine_ls_matrix_type full
_refine_ls_number_parameters 433
_refine_ls_number_reflns 6922
_refine_ls_number_restraints 1
_refine_ls_restrained_S_all 1.079
_refine_ls_R_factor_all 0.0915
_refine_ls_R_factor_gt 0.0756
_refine_ls_shift/su_max 0.000
_refine_ls_shift/su_mean 0.000
_refine_ls_structure_factor_coef Fsqd
_refine_ls_weighting_details 'calc w=1/[\s^2^(Fo^2^)+(0.0998P)^2^+5.3641P] where P=(Fo^2^+2Fc^2^)/3'
_refine_ls_weighting_scheme calc
_refine_ls_wR_factor_gt 0.2144
_refine_ls_wR_factor_ref 0.2320
_reflns_number_gt 5397
_reflns_number_total 6922
_reflns_threshold_expression >2sigma(I)
_cod_data_source_file c2ce26521d.txt
_cod_data_source_block wyy
_cod_depositor_comments
;
The following automatic conversions were performed:

'_symmetry_cell_setting' value 'Monoclinic' changed to 'monoclinic'
according to /home/saulius/struct/CIF-dictionaries/cif_core.dic
dictionary named 'cif_core.dic' version 2.4.2 from 2011-04-26.

Automatic conversion script
Id: cif_fix_values 1891 2012-01-12 08:04:46Z andrius 
;
_cod_original_sg_symbol_Hall ' -P 2yn '
_cod_original_sg_symbol_H-M 'P2(1)/n '
_cod_database_code 7210638

loop_
_symmetry_equiv_pos_as_xyz
'x, y, z'
'-x+1/2, y+1/2, -z+1/2'
'-x, -y, -z'
'x-1/2, -y-1/2, z-1/2'

loop_
_atom_site_label
_atom_site_type_symbol
_atom_site_fract_x
_atom_site_fract_y
_atom_site_fract_z
_atom_site_U_iso_or_equiv
_atom_site_adp_type
_atom_site_occupancy
_atom_site_symmetry_multiplicity
_atom_site_calc_flag
_atom_site_refinement_flags
N5 N 1.0896(3) -0.4381(3) 0.57562(14) 0.0281(9) Uani 1 1 d .
C38 C 1.0318(4) -0.5123(4) 0.59888(19) 0.0316(11) Uani 1 1 d .
H38 H 1.0548 -0.5848 0.6066 0.038 Uiso 1 1 calc R
C1 C 0.5801(6) 0.8876(7) 0.2470(3) 0.070(2) Uani 1 1 d .
H1 H 0.6513 0.9079 0.2410 0.084 Uiso 1 1 calc R
C2 C 0.5418(6) 0.9282(7) 0.2871(3) 0.0647(19) Uani 1 1 d .
H2 H 0.5873 0.9766 0.3080 0.078 Uiso 1 1 calc R
C3 C 0.4361(6) 0.8986(6) 0.2971(2) 0.0561(16) Uani 1 1 d .
H3 H 0.4104 0.9264 0.3244 0.067 Uiso 1 1 calc R
C4 C 0.3686(4) 0.8255(5) 0.2647(2) 0.0433(14) Uani 1 1 d .
C5 C 0.4068(5) 0.7853(6) 0.2254(2) 0.0547(16) Uani 1 1 d .
H5 H 0.3617 0.7363 0.2046 0.066 Uiso 1 1 calc R
C6 C 0.5125(6) 0.8157(7) 0.2153(2) 0.0637(19) Uani 1 1 d .
H6 H 0.5375 0.7884 0.1877 0.076 Uiso 1 1 calc R
C7 C 0.1654(4) 0.8139(4) 0.23418(19) 0.0352(11) Uani 1 1 d .
C8 C 0.0743(5) 0.7406(5) 0.2275(2) 0.0450(14) Uani 1 1 d .
H8 H 0.0734 0.6820 0.2492 0.054 Uiso 1 1 calc R
C9 C -0.0155(5) 0.7537(5) 0.1887(2) 0.0462(14) Uani 1 1 d .
H9 H -0.0752 0.7032 0.1843 0.055 Uiso 1 1 calc R
C10 C -0.0158(5) 0.8414(4) 0.1569(2) 0.0418(13) Uani 1 1 d U
C11 C 0.0697(5) 0.9128(5) 0.1641(2) 0.0459(14) Uani 1 1 d .
H11 H 0.0665 0.9742 0.1436 0.055 Uiso 1 1 calc R
C12 C 0.1659(5) 0.9006(5) 0.20155(19) 0.0404(12) Uani 1 1 d .
H12 H 0.2271 0.9491 0.2040 0.049 Uiso 1 1 calc R
C13 C -0.1202(6) 0.8558(5) 0.1156(2) 0.0488(15) Uani 1 1 d U
C14 C 0.2409(4) 0.7664(4) 0.31994(18) 0.0333(11) Uani 1 1 d .
C15 C 0.1478(4) 0.8032(4) 0.33852(19) 0.0370(12) Uani 1 1 d .
H15 H 0.0942 0.8481 0.3195 0.044 Uiso 1 1 calc R
C16 C 0.1337(4) 0.7739(4) 0.38508(18) 0.0315(11) Uani 1 1 d .
H16 H 0.0715 0.8011 0.3973 0.038 Uiso 1 1 calc R
C17 C 0.2098(4) 0.7048(4) 0.41412(16) 0.0232(9) Uani 1 1 d .
C18 C 0.3021(4) 0.6650(4) 0.39428(18) 0.0312(11) Uani 1 1 d .
H18 H 0.3537 0.6172 0.4127 0.037 Uiso 1 1 calc R
C19 C 0.3180(4) 0.6955(4) 0.34780(18) 0.0329(11) Uani 1 1 d .
H19 H 0.3799 0.6685 0.3353 0.039 Uiso 1 1 calc R
C20 C 0.1931(4) 0.6733(4) 0.46478(17) 0.0290(10) Uani 1 1 d .
C21 C 0.3417(4) 0.3202(4) 0.55210(19) 0.0320(11) Uani 1 1 d .
H21 H 0.4121 0.3547 0.5591 0.038 Uiso 1 1 calc R
C22 C 0.2114(4) 0.1914(4) 0.53756(18) 0.0321(11) Uani 1 1 d .
H22 H 0.1750 0.1231 0.5327 0.039 Uiso 1 1 calc R
C23 C 0.1617(4) 0.2915(4) 0.53526(18) 0.0323(11) Uani 1 1 d .
H23 H 0.0839 0.3044 0.5286 0.039 Uiso 1 1 calc R
C24 C 0.4134(4) 0.1261(4) 0.55603(18) 0.0295(10) Uani 1 1 d .
C25 C 0.5193(4) 0.1475(4) 0.54251(19) 0.0315(11) Uani 1 1 d .
H25 H 0.5330 0.2150 0.5284 0.038 Uiso 1 1 calc R
C26 C 0.6020(4) 0.0679(4) 0.5504(2) 0.0328(11) Uani 1 1 d .
H26 H 0.6719 0.0819 0.5413 0.039 Uiso 1 1 calc R
C27 C 0.5841(4) -0.0338(4) 0.57172(18) 0.0294(11) Uani 1 1 d .
C28 C 0.4788(4) -0.0543(4) 0.5842(2) 0.0354(12) Uani 1 1 d .
H28 H 0.4653 -0.1224 0.5979 0.042 Uiso 1 1 calc R
C29 C 0.3928(4) 0.0250(4) 0.5766(2) 0.0337(11) Uani 1 1 d .
H29 H 0.3226 0.0104 0.5853 0.040 Uiso 1 1 calc R
C30 C 0.6746(4) -0.1195(4) 0.57977(18) 0.0295(10) Uani 1 1 d .
C31 C 0.7886(4) -0.0885(4) 0.59219(19) 0.0326(11) Uani 1 1 d .
H31 H 0.8075 -0.0140 0.5970 0.039 Uiso 1 1 calc R
C32 C 0.8739(4) -0.1680(4) 0.59737(19) 0.0334(11) Uani 1 1 d .
H32 H 0.9494 -0.1470 0.6062 0.040 Uiso 1 1 calc R
C33 C 0.8457(4) -0.2786(4) 0.58930(17) 0.0264(10) Uani 1 1 d .
C34 C 0.7351(4) -0.3128(4) 0.57806(17) 0.0297(10) Uani 1 1 d .
H34 H 0.7175 -0.3877 0.5735 0.036 Uiso 1 1 calc R
C35 C 0.6491(4) -0.2328(4) 0.57353(18) 0.0319(11) Uani 1 1 d .
H35 H 0.5737 -0.2551 0.5662 0.038 Uiso 1 1 calc R
C36 C 1.0292(4) -0.3459(4) 0.57219(17) 0.0277(10) Uani 1 1 d .
H36 H 1.0497 -0.2804 0.5583 0.033 Uiso 1 1 calc R
C37 C 0.9359(4) -0.4656(4) 0.60922(19) 0.0314(11) Uani 1 1 d .
H37 H 0.8820 -0.4984 0.6251 0.038 Uiso 1 1 calc R
N1 N 0.2568(4) 0.7977(4) 0.27288(16) 0.0439(12) Uani 1 1 d .
N2 N 0.2450(3) 0.3728(3) 0.54451(14) 0.0310(9) Uani 1 1 d .
N3 N 0.3265(3) 0.2090(3) 0.54843(15) 0.0288(9) Uani 1 1 d .
N4 N 0.9354(3) -0.3587(3) 0.59113(13) 0.0248(8) Uani 1 1 d .
O1 O 0.2545(3) 0.5927(3) 0.48450(13) 0.0375(8) Uani 1 1 d .
O2 O 0.1246(3) 0.7243(3) 0.48449(13) 0.0401(9) Uani 1 1 d .
O3 O -0.1890(4) 0.7815(4) 0.1057(2) 0.0773(16) Uani 1 1 d .
O4 O -0.1210(4) 0.9446(4) 0.09304(19) 0.0661(14) Uani 1 1 d .
Zn1 Zn 0.23402(4) 0.54213(4) 0.54878(2) 0.0271(2) Uani 1 1 d .

loop_
_atom_site_aniso_label
_atom_site_aniso_U_11
_atom_site_aniso_U_22
_atom_site_aniso_U_33
_atom_site_aniso_U_23
_atom_site_aniso_U_13
_atom_site_aniso_U_12
N5 0.032(2) 0.0183(19) 0.033(2) 0.0030(16) 0.0014(17) 0.0070(16)
C38 0.036(3) 0.014(2) 0.045(3) 0.003(2) 0.008(2) 0.007(2)
C1 0.048(4) 0.088(6) 0.072(5) 0.029(4) 0.002(4) -0.003(4)
C2 0.057(4) 0.067(4) 0.071(5) 0.007(4) 0.013(4) -0.023(4)
C3 0.064(4) 0.051(4) 0.051(3) 0.003(3) 0.004(3) -0.016(3)
C4 0.034(3) 0.051(3) 0.043(3) 0.020(3) -0.001(2) -0.006(3)
C5 0.048(3) 0.070(4) 0.043(3) 0.003(3) -0.001(3) -0.001(3)
C6 0.055(4) 0.089(6) 0.047(3) 0.019(4) 0.009(3) 0.014(4)
C7 0.031(2) 0.032(3) 0.039(3) 0.001(2) -0.006(2) 0.000(2)
C8 0.045(3) 0.034(3) 0.048(3) 0.008(3) -0.013(3) -0.004(3)
C9 0.036(3) 0.046(3) 0.051(3) -0.005(3) -0.009(3) 0.003(3)
C10 0.048(3) 0.027(3) 0.047(3) -0.013(2) 0.000(2) 0.008(2)
C11 0.068(4) 0.031(3) 0.036(3) 0.009(2) 0.004(3) 0.018(3)
C12 0.048(3) 0.034(3) 0.039(3) 0.001(2) 0.004(2) -0.003(2)
C13 0.066(4) 0.039(3) 0.037(3) -0.014(3) -0.004(2) 0.008(3)
C14 0.033(2) 0.031(3) 0.033(2) 0.006(2) -0.002(2) -0.002(2)
C15 0.032(2) 0.028(3) 0.046(3) 0.015(2) -0.005(2) 0.007(2)
C16 0.027(2) 0.024(2) 0.043(3) 0.000(2) 0.003(2) 0.001(2)
C17 0.026(2) 0.016(2) 0.027(2) 0.0021(18) 0.0025(18) -0.0034(18)
C18 0.031(2) 0.021(2) 0.041(3) 0.008(2) 0.007(2) 0.004(2)
C19 0.029(2) 0.035(3) 0.036(3) 0.007(2) 0.010(2) 0.006(2)
C20 0.032(2) 0.023(2) 0.030(2) 0.000(2) -0.002(2) -0.005(2)
C21 0.028(2) 0.012(2) 0.051(3) -0.004(2) -0.005(2) 0.0008(19)
C22 0.029(2) 0.026(3) 0.041(3) -0.005(2) 0.004(2) -0.002(2)
C23 0.023(2) 0.023(2) 0.046(3) -0.005(2) -0.010(2) 0.0034(19)
C24 0.031(2) 0.015(2) 0.044(3) -0.004(2) 0.007(2) 0.0069(19)
C25 0.033(2) 0.015(2) 0.045(3) 0.004(2) 0.003(2) 0.0043(19)
C26 0.026(2) 0.023(2) 0.050(3) -0.002(2) 0.007(2) 0.002(2)
C27 0.030(2) 0.019(2) 0.041(3) 0.004(2) 0.010(2) 0.0075(19)
C28 0.039(3) 0.021(2) 0.048(3) 0.009(2) 0.014(2) 0.008(2)
C29 0.034(3) 0.022(2) 0.048(3) 0.001(2) 0.015(2) 0.009(2)
C30 0.035(2) 0.017(2) 0.039(3) 0.003(2) 0.013(2) 0.007(2)
C31 0.036(3) 0.019(2) 0.042(3) -0.004(2) 0.004(2) 0.005(2)
C32 0.032(2) 0.020(2) 0.045(3) -0.006(2) 0.000(2) 0.003(2)
C33 0.031(2) 0.017(2) 0.031(2) 0.0009(19) 0.004(2) 0.0056(19)
C34 0.036(2) 0.016(2) 0.036(2) 0.001(2) 0.004(2) 0.003(2)
C35 0.036(2) 0.019(2) 0.044(3) 0.004(2) 0.016(2) 0.006(2)
C36 0.029(2) 0.019(2) 0.037(2) 0.005(2) 0.008(2) 0.0059(19)
C37 0.041(3) 0.014(2) 0.040(3) 0.005(2) 0.010(2) 0.004(2)
N1 0.034(2) 0.062(3) 0.032(2) 0.016(2) -0.0042(19) -0.002(2)
N2 0.031(2) 0.025(2) 0.035(2) -0.0010(17) 0.0014(18) 0.0079(17)
N3 0.0256(18) 0.0167(19) 0.041(2) -0.0015(17) -0.0031(17) 0.0063(16)
N4 0.0314(19) 0.0174(18) 0.0254(18) 0.0019(15) 0.0040(16) 0.0065(16)
O1 0.0396(19) 0.0324(19) 0.0397(19) 0.0086(16) 0.0048(16) 0.0123(16)
O2 0.042(2) 0.037(2) 0.044(2) -0.0008(17) 0.0164(17) 0.0099(17)
O3 0.060(3) 0.060(3) 0.095(4) -0.009(3) -0.034(3) -0.009(3)
O4 0.070(3) 0.052(3) 0.065(3) -0.002(2) -0.021(3) 0.008(2)
Zn1 0.0275(3) 0.0185(3) 0.0330(3) 0.0013(2) -0.0018(2) 0.0086(2)

loop_
_atom_type_symbol
_atom_type_description
_atom_type_scat_dispersion_real
_atom_type_scat_dispersion_imag
_atom_type_scat_source
C C 0.0033 0.0016 'International Tables Vol C Tables 4.2.6.8 and 6.1.1.4'
H H 0.0000 0.0000 'International Tables Vol C Tables 4.2.6.8 and 6.1.1.4'
N N 0.0061 0.0033 'International Tables Vol C Tables 4.2.6.8 and 6.1.1.4'
O O 0.0106 0.0060 'International Tables Vol C Tables 4.2.6.8 and 6.1.1.4'
Zn Zn 0.2839 1.4301 'International Tables Vol C Tables 4.2.6.8 and 6.1.1.4'

loop_
_geom_angle_atom_site_label_1
_geom_angle_atom_site_label_2
_geom_angle_atom_site_label_3
_geom_angle
_geom_angle_site_symmetry_1
_geom_angle_site_symmetry_3
C36 N5 C38 105.6(4) . .
C36 N5 Zn1 124.6(3) . 1_645
C38 N5 Zn1 129.7(3) . 1_645
C37 C38 N5 110.4(4) . .
C37 C38 H38 124.8 . .
N5 C38 H38 124.8 . .
C2 C1 C6 120.0(7) . .
C2 C1 H1 120.0 . .
C6 C1 H1 120.0 . .
C1 C2 C3 121.1(7) . .
C1 C2 H2 119.4 . .
C3 C2 H2 119.4 . .
C2 C3 C4 118.4(7) . .
C2 C3 H3 120.8 . .
C4 C3 H3 120.8 . .
C5 C4 C3 120.4(5) . .
C5 C4 N1 120.1(5) . .
C3 C4 N1 119.5(6) . .
C4 C5 C6 121.2(6) . .
C4 C5 H5 119.4 . .
C6 C5 H5 119.4 . .
C1 C6 C5 119.0(7) . .
C1 C6 H6 120.5 . .
C5 C6 H6 120.5 . .
C12 C7 C8 118.9(5) . .
C12 C7 N1 120.9(5) . .
C8 C7 N1 120.1(5) . .
C7 C8 C9 120.9(5) . .
C7 C8 H8 119.5 . .
C9 C8 H8 119.5 . .
C10 C9 C8 120.0(6) . .
C10 C9 H9 120.0 . .
C8 C9 H9 120.0 . .
C11 C10 C9 118.9(5) . .
C11 C10 C13 122.8(5) . .
C9 C10 C13 118.2(5) . .
C10 C11 C12 123.5(5) . .
C10 C11 H11 118.3 . .
C12 C11 H11 118.3 . .
C7 C12 C11 117.6(5) . .
C7 C12 H12 121.2 . .
C11 C12 H12 121.2 . .
O3 C13 O4 125.1(6) . .
O3 C13 C10 120.9(6) . .
O4 C13 C10 113.9(6) . .
C15 C14 C19 119.3(4) . .
C15 C14 N1 120.7(4) . .
C19 C14 N1 119.9(5) . .
C14 C15 C16 120.4(4) . .
C14 C15 H15 119.8 . .
C16 C15 H15 119.8 . .
C15 C16 C17 121.7(4) . .
C15 C16 H16 119.1 . .
C17 C16 H16 119.1 . .
C16 C17 C18 117.4(4) . .
C16 C17 C20 121.1(4) . .
C18 C17 C20 121.6(4) . .
C19 C18 C17 121.3(4) . .
C19 C18 H18 119.3 . .
C17 C18 H18 119.3 . .
C18 C19 C14 119.8(4) . .
C18 C19 H19 120.1 . .
C14 C19 H19 120.1 . .
O2 C20 O1 124.5(5) . .
O2 C20 C17 119.9(4) . .
O1 C20 C17 115.6(4) . .
N2 C21 N3 111.4(4) . .
N2 C21 H21 124.3 . .
N3 C21 H21 124.3 . .
C23 C22 N3 107.0(4) . .
C23 C22 H22 126.5 . .
N3 C22 H22 126.5 . .
C22 C23 N2 109.0(4) . .
C22 C23 H23 125.5 . .
N2 C23 H23 125.5 . .
C29 C24 C25 120.3(4) . .
C29 C24 N3 119.8(4) . .
C25 C24 N3 119.9(4) . .
C26 C25 C24 119.3(4) . .
C26 C25 H25 120.4 . .
C24 C25 H25 120.4 . .
C25 C26 C27 121.5(5) . .
C25 C26 H26 119.2 . .
C27 C26 H26 119.2 . .
C28 C27 C26 118.5(4) . .
C28 C27 C30 120.6(4) . .
C26 C27 C30 120.8(4) . .
C27 C28 C29 121.3(5) . .
C27 C28 H28 119.3 . .
C29 C28 H28 119.3 . .
C24 C29 C28 119.0(5) . .
C24 C29 H29 120.5 . .
C28 C29 H29 120.5 . .
C31 C30 C35 118.1(4) . .
C31 C30 C27 120.5(4) . .
C35 C30 C27 121.3(4) . .
C32 C31 C30 120.7(4) . .
C32 C31 H31 119.7 . .
C30 C31 H31 119.7 . .
C33 C32 C31 119.6(5) . .
C33 C32 H32 120.2 . .
C31 C32 H32 120.2 . .
C34 C33 C32 121.7(4) . .
C34 C33 N4 119.5(4) . .
C32 C33 N4 118.8(4) . .
C33 C34 C35 118.7(4) . .
C33 C34 H34 120.6 . .
C35 C34 H34 120.6 . .
C34 C35 C30 121.2(5) . .
C34 C35 H35 119.4 . .
C30 C35 H35 119.4 . .
N5 C36 N4 111.4(4) . .
N5 C36 H36 124.3 . .
N4 C36 H36 124.3 . .
C38 C37 N4 105.1(4) . .
C38 C37 H37 127.4 . .
N4 C37 H37 127.4 . .
C14 N1 C7 122.3(4) . .
C14 N1 C4 119.3(4) . .
C7 N1 C4 118.0(4) . .
C21 N2 C23 106.0(4) . .
C21 N2 Zn1 122.6(3) . .
C23 N2 Zn1 131.4(3) . .
C21 N3 C22 106.6(4) . .
C21 N3 C24 126.5(4) . .
C22 N3 C24 126.9(4) . .
C36 N4 C37 107.5(4) . .
C36 N4 C33 125.8(4) . .
C37 N4 C33 126.5(4) . .
C20 O1 Zn1 118.4(3) . .
C13 O4 Zn1 108.5(4) . 4_575
O1 Zn1 O4 108.3(2) . 4_676
O1 Zn1 N5 123.87(15) . 1_465
O4 Zn1 N5 118.9(2) 4_676 1_465
O1 Zn1 N2 103.83(16) . .
O4 Zn1 N2 93.38(18) 4_676 .
N5 Zn1 N2 101.97(16) 1_465 .

loop_
_geom_bond_atom_site_label_1
_geom_bond_atom_site_label_2
_geom_bond_distance
_geom_bond_site_symmetry_2
N5 C36 1.319(6) .
N5 C38 1.361(7) .
N5 Zn1 2.012(4) 1_645
C38 C37 1.353(7) .
C38 H38 0.9300 .
C1 C2 1.365(11) .
C1 C6 1.391(11) .
C1 H1 0.9300 .
C2 C3 1.388(9) .
C2 H2 0.9300 .
C3 C4 1.408(9) .
C3 H3 0.9300 .
C4 C5 1.346(9) .
C4 N1 1.435(7) .
C5 C6 1.392(9) .
C5 H5 0.9300 .
C6 H6 0.9300 .
C7 C12 1.383(8) .
C7 C8 1.390(7) .
C7 N1 1.409(6) .
C8 C9 1.394(7) .
C8 H8 0.9300 .
C9 C10 1.377(8) .
C9 H9 0.9300 .
C10 C11 1.325(8) .
C10 C13 1.553(8) .
C11 C12 1.420(8) .
C11 H11 0.9300 .
C12 H12 0.9300 .
C13 O3 1.215(8) .
C13 O4 1.239(8) .
C14 C15 1.379(7) .
C14 C19 1.391(7) .
C14 N1 1.405(6) .
C15 C16 1.380(7) .
C15 H15 0.9300 .
C16 C17 1.385(7) .
C16 H16 0.9300 .
C17 C18 1.401(7) .
C17 C20 1.505(6) .
C18 C19 1.387(7) .
C18 H18 0.9300 .
C19 H19 0.9300 .
C20 O2 1.227(6) .
C20 O1 1.282(6) .
C21 N2 1.304(6) .
C21 N3 1.353(6) .
C21 H21 0.9300 .
C22 C23 1.341(7) .
C22 N3 1.375(6) .
C22 H22 0.9300 .
C23 N2 1.390(6) .
C23 H23 0.9300 .
C24 C29 1.385(7) .
C24 C25 1.407(7) .
C24 N3 1.431(6) .
C25 C26 1.369(7) .
C25 H25 0.9300 .
C26 C27 1.393(7) .
C26 H26 0.9300 .
C27 C28 1.386(7) .
C27 C30 1.485(6) .
C28 C29 1.394(7) .
C28 H28 0.9300 .
C29 H29 0.9300 .
C30 C31 1.400(7) .
C30 C35 1.402(7) .
C31 C32 1.388(7) .
C31 H31 0.9300 .
C32 C33 1.382(7) .
C32 H32 0.9300 .
C33 C34 1.370(7) .
C33 N4 1.438(6) .
C34 C35 1.400(6) .
C34 H34 0.9300 .
C35 H35 0.9300 .
C36 N4 1.330(6) .
C36 H36 0.9300 .
C37 N4 1.381(6) .
C37 H37 0.9300 .
N2 Zn1 2.048(4) .
O1 Zn1 1.943(4) .
O4 Zn1 1.953(5) 4_575
Zn1 O4 1.953(5) 4_676
Zn1 N5 2.012(4) 1_465

loop_
_platon_squeeze_void_nr
_platon_squeeze_void_average_x
_platon_squeeze_void_average_y
_platon_squeeze_void_average_z
_platon_squeeze_void_volume
_platon_squeeze_void_count_electrons
_platon_squeeze_void_content
1 0.000 0.000 0.000 28 6 ' '
2 0.000 1.000 0.500 114 38 ' '
3 0.229 0.052 0.297 18 1 ' '
4 0.270 0.552 0.203 18 1 ' '
5 0.500 0.500 1.000 114 38 ' '
6 0.500 0.500 0.500 28 6 ' '
7 0.729 0.448 0.797 18 1 ' '
8 0.770 0.948 0.703 18 1 ' '
